data_1532395
loop_
_publ_author_name
'Yang, H.F.'
'Rao, G.-H.'
'Ouyang, Z.W.'
'Chu, W.G.'
'Liu, G.Y.'
'Liang, J.K.'

_publ_section_title
;
 Crystal structure and phase relationships in the pseudobinary system (Pr5
 Si4) - (Pr5 Ge4)
;
_journal_name_full 'Journal of Alloys Compd.'
_journal_page_first 189
_journal_page_last 194
_journal_volume 339
_journal_year 2002
_chemical_formula_sum 'Ge4 Pr5'
_chemical_name_systematic 'Pr5 Ge4'
_space_group_IT_number 62
_symmetry_space_group_name_Hall '-P 2ac 2n'
_symmetry_space_group_name_H-M 'P n m a'
_cell_angle_alpha 90
_cell_angle_beta 90
_cell_angle_gamma 90
_cell_formula_units_Z 4
_cell_length_a 7.9141
_cell_length_b 15.1829
_cell_length_c 8.006
_cell_volume 961.993
_citation_journal_id_ASTM JALCEU
_cod_data_source_file Yang_JALCEU_2002_493.cif
_cod_data_source_block Ge4Pr5
_cod_original_cell_volume 961.9929
_cod_database_code 1532395

loop_
_symmetry_equiv_pos_as_xyz
x,y,z
-x+1/2,-y,z+1/2
x+1/2,-y+1/2,-z+1/2
-x,y+1/2,-z
-x,-y,-z
x-1/2,y,-z-1/2
-x-1/2,y-1/2,z-1/2
x,-y-1/2,z

loop_
_atom_site_label
_atom_site_type_symbol
_atom_site_fract_x
_atom_site_fract_y
_atom_site_fract_z
_atom_site_occupancy
_atom_site_U_iso_or_equiv
Pr3 Pr 0.3818 0.8863 0.1615 1 0.0
Pr1 Pr 0.2859 0.25 -0.001 1 0.0
Pr2 Pr -0.0222 0.1019 0.1809 1 0.0
Ge2 Ge 0.9121 0.25 0.8939 1 0.0
Ge1 Ge 0.1707 0.25 0.3682 1 0.0
Ge3 Ge 0.2207 0.9523 0.4727 1 0.0
